data_7033002
loop_
_publ_author_name
'Sreenivasu Mummidivarapu, V. V.'
'Hinge, Vijaya Kumar'
'Rao, Chebrolu Pulla'

_publ_section_title
;
 Interaction of a dinuclear fluorescent Cd(II) complex of calix[4]arene
 conjugate with phosphates and its applicability in cell imaging.
;
_journal_issue 3
_journal_name_full 'Dalton transactions (Cambridge, England : 2003)'
_journal_page_first 1130
_journal_page_last 1141
_journal_paper_doi 10.1039/c4dt01726a
_journal_volume 44
_journal_year 2015
_chemical_formula_sum 'C156 H192 Cd2 N16 O16.12'
_chemical_formula_weight 2774.06
_chemical_name_systematic 'cadmium complex'
_space_group_IT_number 15
_symmetry_cell_setting monoclinic
_symmetry_space_group_name_Hall '-C 2yc'
_symmetry_space_group_name_H-M 'C 1 2/c 1'
_atom_sites_solution_hydrogens geom
_atom_sites_solution_primary direct
_atom_sites_solution_secondary difmap
_audit_creation_method SHELXL-97
_cell_angle_alpha 90.00
_cell_angle_beta 120.22(3)
_cell_angle_gamma 90.00
_cell_formula_units_Z 4
_cell_length_a 48.798(10)
_cell_length_b 16.050(3)
_cell_length_c 33.440(7)
_cell_measurement_reflns_used 14319
_cell_measurement_temperature 100(2)
_cell_measurement_theta_max 25.68
_cell_measurement_theta_min 2.68
_cell_volume 22631(10)
_computing_cell_refinement
;
CrystalClear-SM Expert 2.1 b24 (Rigaku, 2012)
;
_computing_data_collection
;
CrystalClear-SM Expert 2.1 b24 (Rigaku, 2012)
;
_computing_data_reduction
;
CrystalClear-SM Expert 2.1 b24 (Rigaku, 2012)
;
_computing_molecular_graphics 'Bruker SHELXTL'
_computing_publication_material 'Bruker SHELXTL'
_computing_structure_refinement 'SHELXL-97 (Sheldrick, 2008)'
_computing_structure_solution 'SHELXS-97 (Sheldrick, 2008)'
_diffrn_ambient_temperature 100(2)
_diffrn_measured_fraction_theta_full 0.994
_diffrn_measured_fraction_theta_max 0.994
_diffrn_measurement_device_type
;
Rigaku Saturn724+ (4x4 bin mode)
;
_diffrn_measurement_method 'profile data from \w-scans'
_diffrn_radiation_monochromator graphite
_diffrn_radiation_source 'fine-focus sealed tube'
_diffrn_radiation_type MoK\a
_diffrn_radiation_wavelength 0.71073
_diffrn_reflns_av_R_equivalents 0.0822
_diffrn_reflns_av_sigmaI/netI 0.0706
_diffrn_reflns_limit_h_max 59
_diffrn_reflns_limit_h_min -42
_diffrn_reflns_limit_k_max 19
_diffrn_reflns_limit_k_min -19
_diffrn_reflns_limit_l_max 29
_diffrn_reflns_limit_l_min -40
_diffrn_reflns_number 89101
_diffrn_reflns_theta_full 25.68
_diffrn_reflns_theta_max 25.68
_diffrn_reflns_theta_min 2.68
_exptl_absorpt_coefficient_mu 0.232
_exptl_absorpt_correction_T_max 0.9794
_exptl_absorpt_correction_T_min 0.9639
_exptl_absorpt_correction_type numerical
_exptl_absorpt_process_details 'NUMABS (Rigaku, 1999)'
_exptl_crystal_colour 'Pale yellow'
_exptl_crystal_density_diffrn 0.814
_exptl_crystal_density_method 'not measured'
_exptl_crystal_description Needle
_exptl_crystal_F_000 5860
_exptl_crystal_size_max 0.16
_exptl_crystal_size_mid 0.12
_exptl_crystal_size_min 0.09
_platon_squeeze_details
;
The SQUEEZE routine of the program PLATON was used in order to eliminate
the contribution of disordered solvents molecules, thereby a final model
based only on the ordered part of the crystal structure was obtained.
The SQUEEZE routine suggested that a total potential solvent area volume of 11795
Ang^3^[52% of cell volume], and a void electron population of 2314 per cell.
Approximately 55 DMSO solvent molecule could be in the Void which account for
2310 electrons. 
;
_refine_diff_density_max 1.237
_refine_diff_density_min -1.155
_refine_diff_density_rms 0.113
_refine_ls_extinction_method none
_refine_ls_goodness_of_fit_ref 1.025
_refine_ls_hydrogen_treatment mixed
_refine_ls_matrix_type full
_refine_ls_number_parameters 853
_refine_ls_number_reflns 21370
_refine_ls_number_restraints 150
_refine_ls_restrained_S_all 1.026
_refine_ls_R_factor_all 0.1091
_refine_ls_R_factor_gt 0.0931
_refine_ls_shift/su_max 0.001
_refine_ls_shift/su_mean 0.000
_refine_ls_structure_factor_coef Fsqd
_refine_ls_weighting_details 'calc w=1/[\s^2^(Fo^2^)+(0.1714P)^2^+78.6693P] where P=(Fo^2^+2Fc^2^)/3'
_refine_ls_weighting_scheme calc
_refine_ls_wR_factor_gt 0.2735
_refine_ls_wR_factor_ref 0.2892
_reflns_number_gt 16273
_reflns_number_total 21370
_reflns_threshold_expression >2sigma(I)
_cod_data_source_file c4dt01726a2.cif
_cod_data_source_block test_d
_cod_depositor_comments
;
The following automatic conversions were performed:

'_symmetry_cell_setting' value 'Monoclinic' changed to 'monoclinic'
according to
/usr/data/users/saulius/crontab/automatic-downloads/rss-feeds/RSC/lib/dictionaries/cif_core.dic
dictionary named 'cif_core.dic' version 2.4.2 from
2011-04-26.

'_exptl_absorpt_correction_type' value 'Numerical'
changed to 'numerical' according to
/usr/data/users/saulius/crontab/automatic-downloads/rss-feeds/RSC/lib/dictionaries/cif_core.dic
dictionary named 'cif_core.dic' version 2.4.2 from 2011-04-26.

Automatic conversion script
Id: cif_fix_values 2827 2014-09-09 07:05:25Z andrius 

 Adding full bibliography for 7033002--7033003.cif.
;
_cod_original_cell_volume 22631(8)
_cod_original_sg_symbol_H-M C2/c
_cod_database_code 7033002

loop_
_symmetry_equiv_pos_as_xyz
'x, y, z'
'-x, y, -z+1/2'
'x+1/2, y+1/2, z'
'-x+1/2, y+1/2, -z+1/2'
'-x, -y, -z'
'x, -y, z-1/2'
'-x+1/2, -y+1/2, -z'
'x+1/2, -y+1/2, z-1/2'

loop_
_atom_site_label
_atom_site_type_symbol
_atom_site_fract_x
_atom_site_fract_y
_atom_site_fract_z
_atom_site_U_iso_or_equiv
_atom_site_adp_type
_atom_site_occupancy
_atom_site_symmetry_multiplicity
_atom_site_calc_flag
_atom_site_refinement_flags
_atom_site_disorder_assembly
_atom_site_disorder_group
Cd1 Cd 0.0000 0.54413(3) 0.7500 0.03360(15) Uani 1 2 d S . .
Cd2 Cd 0.0000 0.19930(3) 0.7500 0.04048(17) Uani 1 2 d S . .
N111 N 0.01437(9) 0.3719(2) 0.88563(13) 0.0356(8) Uani 1 1 d . . .
N112 N 0.00379(11) 0.4248(3) 0.90670(17) 0.0506(11) Uani 1 1 d . . .
N113 N -0.01959(12) 0.3868(3) 0.90721(17) 0.0523(11) Uani 1 1 d . . .
N114 N 0.04813(11) 0.1403(3) 0.77515(16) 0.0511(11) Uani 1 1 d . . .
N131 N -0.11436(10) 0.6003(3) 0.62657(15) 0.0501(11) Uani 1 1 d . . .
N132 N -0.14594(11) 0.5944(4) 0.59755(18) 0.0658(14) Uani 1 1 d . . .
N133 N -0.15343(10) 0.5161(4) 0.59705(16) 0.0627(14) Uani 1 1 d . . .
N134 N 0.01996(9) 0.5483(2) 0.70172(13) 0.0368(8) Uani 1 1 d . . .
C11 C -0.10702(11) 0.2579(4) 0.84066(17) 0.0462(12) Uani 1 1 d . . .
C12 C -0.12233(12) 0.1833(4) 0.82472(18) 0.0500(13) Uani 1 1 d . . .
C13 C -0.15024(12) 0.1715(4) 0.8259(2) 0.0537(14) Uani 1 1 d . . .
H13C H -0.1611 0.1200 0.8150 0.064 Uiso 1 1 calc R . .
C14 C -0.16293(11) 0.2309(4) 0.84220(19) 0.0567(15) Uani 1 1 d D A .
C15 C -0.14659(13) 0.3060(4) 0.85745(19) 0.0549(14) Uani 1 1 d . . .
H15A H -0.1547 0.3475 0.8689 0.066 Uiso 1 1 calc R . .
C16 C -0.11841(12) 0.3234(4) 0.85671(17) 0.0480(12) Uani 1 1 d . . .
C17 C -0.19278(12) 0.2161(4) 0.8452(2) 0.0640(16) Uani 1 1 d DU . .
C18 C -0.1833(2) 0.2086(8) 0.8964(3) 0.086(3) Uiso 0.698(16) 1 d PDU A 1
H18A H -0.1732 0.2605 0.9125 0.129 Uiso 0.698(16) 1 calc PR A 1
H18B H -0.1683 0.1623 0.9106 0.129 Uiso 0.698(16) 1 calc PR A 1
H18C H -0.2022 0.1982 0.8987 0.129 Uiso 0.698(16) 1 calc PR A 1
C19 C -0.2090(2) 0.1319(5) 0.8204(4) 0.084(4) Uiso 0.698(16) 1 d PDU A 1
H19A H -0.2001 0.0859 0.8426 0.126 Uiso 0.698(16) 1 calc PR A 1
H19B H -0.2053 0.1220 0.7947 0.126 Uiso 0.698(16) 1 calc PR A 1
H19C H -0.2319 0.1354 0.8086 0.126 Uiso 0.698(16) 1 calc PR A 1
C20 C -0.2169(2) 0.2849(5) 0.8207(4) 0.079(3) Uiso 0.698(16) 1 d PDU A 1
H20A H -0.2075 0.3386 0.8349 0.118 Uiso 0.698(16) 1 calc PR A 1
H20B H -0.2356 0.2746 0.8237 0.118 Uiso 0.698(16) 1 calc PR A 1
H20C H -0.2232 0.2858 0.7879 0.118 Uiso 0.698(16) 1 calc PR A 1
C518 C -0.2184(4) 0.1742(18) 0.8008(5) 0.18(2) Uiso 0.302(16) 1 d PD A 2
H51A H -0.2287 0.2161 0.7763 0.269 Uiso 0.302(16) 1 calc PR A 2
H51B H -0.2342 0.1483 0.8066 0.269 Uiso 0.302(16) 1 calc PR A 2
H51C H -0.2086 0.1315 0.7910 0.269 Uiso 0.302(16) 1 calc PR A 2
C519 C -0.2056(5) 0.3012(8) 0.8510(10) 0.113(12) Uiso 0.302(16) 1 d PD A 2
H51D H -0.1878 0.3389 0.8693 0.170 Uiso 0.302(16) 1 calc PR A 2
H51E H -0.2177 0.2927 0.8668 0.170 Uiso 0.302(16) 1 calc PR A 2
H51F H -0.2195 0.3258 0.8204 0.170 Uiso 0.302(16) 1 calc PR A 2
C520 C -0.1849(3) 0.1622(11) 0.8875(5) 0.046(5) Uiso 0.302(16) 1 d PD A 2
H52A H -0.1730 0.1954 0.9157 0.069 Uiso 0.302(16) 1 calc PR A 2
H52B H -0.1722 0.1143 0.8885 0.069 Uiso 0.302(16) 1 calc PR A 2
H52C H -0.2047 0.1425 0.8853 0.069 Uiso 0.302(16) 1 calc PR A 2
C31 C -0.12382(11) 0.4668(3) 0.78948(17) 0.0444(12) Uani 1 1 d . . .
C32 C -0.12203(11) 0.4725(4) 0.83171(17) 0.0500(13) Uani 1 1 d . . .
C33 C -0.13830(14) 0.5356(4) 0.8397(2) 0.0589(15) Uani 1 1 d . . .
H33A H -0.1370 0.5388 0.8690 0.071 Uiso 1 1 calc R . .
C34 C -0.15667(12) 0.5948(4) 0.8055(2) 0.0571(14) Uani 1 1 d D B .
C35 C -0.15806(12) 0.5881(4) 0.7631(2) 0.0532(13) Uani 1 1 d . . .
H35A H -0.1704 0.6270 0.7394 0.064 Uiso 1 1 calc R . .
C36 C -0.14209(11) 0.5267(3) 0.75450(18) 0.0442(11) Uani 1 1 d . . .
C37 C -0.17527(14) 0.6606(4) 0.8154(2) 0.0736(19) Uani 1 1 d D . .
C38 C -0.1540(2) 0.7019(6) 0.8619(3) 0.085(3) Uiso 0.743(14) 1 d PD B 1
H38A H -0.1363 0.7295 0.8614 0.127 Uiso 0.743(14) 1 calc PR B 1
H38B H -0.1458 0.6596 0.8863 0.127 Uiso 0.743(14) 1 calc PR B 1
H38C H -0.1663 0.7432 0.8679 0.127 Uiso 0.743(14) 1 calc PR B 1
C39 C -0.1897(2) 0.7254(5) 0.7762(3) 0.088(4) Uiso 0.743(14) 1 d PD B 1
H39A H -0.1727 0.7549 0.7747 0.132 Uiso 0.743(14) 1 calc PR B 1
H39B H -0.2024 0.7654 0.7823 0.132 Uiso 0.743(14) 1 calc PR B 1
H39C H -0.2033 0.6973 0.7467 0.132 Uiso 0.743(14) 1 calc PR B 1
C40 C -0.2033(2) 0.6156(6) 0.8162(4) 0.082(3) Uiso 0.743(14) 1 d PD B 1
H40A H -0.2113 0.5705 0.7933 0.122 Uiso 0.743(14) 1 calc PR B 1
H40B H -0.2204 0.6556 0.8087 0.122 Uiso 0.743(14) 1 calc PR B 1
H40C H -0.1959 0.5924 0.8471 0.122 Uiso 0.743(14) 1 calc PR B 1
C538 C -0.1803(9) 0.6314(17) 0.8550(10) 0.20(3) Uiso 0.257(14) 1 d PD B 2
H53A H -0.1614 0.6441 0.8848 0.306 Uiso 0.257(14) 1 calc PR B 2
H53B H -0.1841 0.5712 0.8526 0.306 Uiso 0.257(14) 1 calc PR B 2
H53C H -0.1986 0.6604 0.8530 0.306 Uiso 0.257(14) 1 calc PR B 2
C539 C -0.2073(4) 0.6776(19) 0.7720(7) 0.122(15) Uiso 0.257(14) 1 d PD B 2
H53D H -0.2043 0.7159 0.7517 0.184 Uiso 0.257(14) 1 calc PR B 2
H53E H -0.2217 0.7027 0.7809 0.184 Uiso 0.257(14) 1 calc PR B 2
H53F H -0.2163 0.6251 0.7557 0.184 Uiso 0.257(14) 1 calc PR B 2
C540 C -0.1555(6) 0.7421(10) 0.8307(14) 0.144(19) Uiso 0.257(14) 1 d PD B 2
H54A H -0.1416 0.7440 0.8174 0.215 Uiso 0.257(14) 1 calc PR B 2
H54B H -0.1425 0.7436 0.8645 0.215 Uiso 0.257(14) 1 calc PR B 2
H54C H -0.1698 0.7902 0.8198 0.215 Uiso 0.257(14) 1 calc PR B 2
C42 C -0.12681(12) 0.3811(4) 0.63484(17) 0.0466(12) Uani 1 1 d . . .
H42A H -0.1447 0.3541 0.6075 0.056 Uiso 1 1 calc R . .
H42B H -0.1069 0.3564 0.6393 0.056 Uiso 1 1 calc R . .
C51 C -0.13967(12) 0.1612(4) 0.71861(18) 0.0456(11) Uani 1 1 d . . .
C52 C -0.16535(12) 0.1571(4) 0.67430(18) 0.0480(12) Uani 1 1 d . . .
C53 C -0.18777(14) 0.0954(4) 0.6637(2) 0.0552(14) Uani 1 1 d . . .
H53G H -0.2054 0.0932 0.6332 0.066 Uiso 1 1 calc R . .
C54 C -0.18577(13) 0.0370(3) 0.6953(2) 0.0586(15) Uani 1 1 d D C .
C55 C -0.15911(14) 0.0416(4) 0.7403(2) 0.0585(15) Uani 1 1 d . . .
H55A H -0.1564 0.0008 0.7626 0.070 Uiso 1 1 calc R . .
C56 C -0.13651(13) 0.1054(4) 0.75270(19) 0.0478(12) Uani 1 1 d . . .
C57 C -0.21033(15) -0.0316(4) 0.6852(2) 0.0755(19) Uani 1 1 d DU . .
C58 C -0.1940(2) -0.1171(5) 0.6895(5) 0.072(4) Uiso 0.62(2) 1 d PDU C 1
H58A H -0.1824 -0.1151 0.6727 0.108 Uiso 0.62(2) 1 calc PR C 1
H58B H -0.2102 -0.1609 0.6763 0.108 Uiso 0.62(2) 1 calc PR C 1
H58C H -0.1792 -0.1292 0.7222 0.108 Uiso 0.62(2) 1 calc PR C 1
C59 C -0.2208(3) -0.0285(7) 0.7218(4) 0.078(4) Uiso 0.62(2) 1 d PDU C 1
H59A H -0.2307 0.0255 0.7201 0.116 Uiso 0.62(2) 1 calc PR C 1
H59B H -0.2022 -0.0356 0.7527 0.116 Uiso 0.62(2) 1 calc PR C 1
H59C H -0.2360 -0.0733 0.7158 0.116 Uiso 0.62(2) 1 calc PR C 1
C60 C -0.2395(2) -0.0225(7) 0.6372(3) 0.067(3) Uiso 0.62(2) 1 d PDU C 1
H60A H -0.2497 0.0312 0.6350 0.101 Uiso 0.62(2) 1 calc PR C 1
H60B H -0.2544 -0.0677 0.6319 0.101 Uiso 0.62(2) 1 calc PR C 1
H60C H -0.2331 -0.0251 0.6137 0.101 Uiso 0.62(2) 1 calc PR C 1
C558 C -0.2304(5) -0.0471(14) 0.6329(3) 0.076(6) Uiso 0.38(2) 1 d PD C 2
H55B H -0.2449 -0.0001 0.6182 0.113 Uiso 0.38(2) 1 calc PR C 2
H55C H -0.2427 -0.0985 0.6272 0.113 Uiso 0.38(2) 1 calc PR C 2
H55D H -0.2165 -0.0525 0.6198 0.113 Uiso 0.38(2) 1 calc PR C 2
C560 C -0.1935(5) -0.1117(9) 0.7105(10) 0.21(2) Uiso 0.38(2) 1 d PD C 2
H56A H -0.1912 -0.1121 0.7413 0.322 Uiso 0.38(2) 1 calc PR C 2
H56B H -0.1725 -0.1142 0.7134 0.322 Uiso 0.38(2) 1 calc PR C 2
H56C H -0.2061 -0.1600 0.6928 0.322 Uiso 0.38(2) 1 calc PR C 2
C559 C -0.2323(6) -0.0011(17) 0.7032(12) 0.166(16) Uiso 0.38(2) 1 d PD C 2
H55E H -0.2381 0.0573 0.6943 0.249 Uiso 0.38(2) 1 calc PR C 2
H55F H -0.2212 -0.0059 0.7370 0.249 Uiso 0.38(2) 1 calc PR C 2
H55G H -0.2516 -0.0353 0.6897 0.249 Uiso 0.38(2) 1 calc PR C 2
C71 C -0.16023(10) 0.3714(3) 0.66774(16) 0.0379(10) Uani 1 1 d . . .
C72 C -0.18073(11) 0.3043(3) 0.64814(16) 0.0415(11) Uani 1 1 d . . .
C73 C -0.21179(11) 0.3114(4) 0.64111(16) 0.0457(12) Uani 1 1 d . . .
H73A H -0.2260 0.2659 0.6278 0.055 Uiso 1 1 calc R . .
C74 C -0.22182(12) 0.3806(4) 0.65261(18) 0.0485(13) Uani 1 1 d . . .
C75 C -0.19981(11) 0.4487(3) 0.67340(18) 0.0448(12) Uani 1 1 d . . .
H75A H -0.2065 0.4979 0.6819 0.054 Uiso 1 1 calc R . .
C76 C -0.16902(11) 0.4440(4) 0.68125(16) 0.0427(11) Uani 1 1 d . . .
C77 C -0.25564(13) 0.3918(4) 0.6446(2) 0.0621(16) Uani 1 1 d . . .
C78 C -0.27534(14) 0.3132(5) 0.6226(3) 0.083(2) Uani 1 1 d . . .
H78A H -0.2967 0.3209 0.6178 0.124 Uiso 1 1 calc R . .
H78B H -0.2652 0.2655 0.6431 0.124 Uiso 1 1 calc R . .
H78C H -0.2767 0.3029 0.5927 0.124 Uiso 1 1 calc R . .
C79 C -0.27202(15) 0.4644(5) 0.6122(3) 0.081(2) Uani 1 1 d . . .
H79A H -0.2934 0.4712 0.6077 0.121 Uiso 1 1 calc R . .
H79B H -0.2735 0.4534 0.5823 0.121 Uiso 1 1 calc R . .
H79C H -0.2597 0.5154 0.6257 0.121 Uiso 1 1 calc R . .
C80 C -0.25447(18) 0.4073(7) 0.6894(3) 0.100(3) Uani 1 1 d . . .
H80A H -0.2761 0.4147 0.6837 0.151 Uiso 1 1 calc R . .
H80B H -0.2421 0.4578 0.7038 0.151 Uiso 1 1 calc R . .
H80C H -0.2445 0.3597 0.7101 0.151 Uiso 1 1 calc R . .
C91 C -0.11162(12) 0.1187(3) 0.80371(18) 0.0454(12) Uani 1 1 d . . .
H91A H -0.1079 0.0656 0.8207 0.054 Uiso 1 1 calc R . .
H91B H -0.0913 0.1363 0.8063 0.054 Uiso 1 1 calc R . .
C92 C -0.17016(12) 0.2226(3) 0.63798(17) 0.0474(12) Uani 1 1 d . . .
H92A H -0.1500 0.2309 0.6380 0.057 Uiso 1 1 calc R . .
H92B H -0.1863 0.2027 0.6069 0.057 Uiso 1 1 calc R . .
C93 C -0.14633(11) 0.5146(4) 0.70647(18) 0.0460(12) Uani 1 1 d . . .
H93A H -0.1546 0.5666 0.6884 0.055 Uiso 1 1 calc R . .
H93B H -0.1255 0.5023 0.7094 0.055 Uiso 1 1 calc R . .
C94 C -0.10365(13) 0.4071(4) 0.86976(18) 0.0549(14) Uani 1 1 d . . .
H94A H -0.0816 0.4037 0.8759 0.066 Uiso 1 1 calc R . .
H94B H -0.1028 0.4251 0.8987 0.066 Uiso 1 1 calc R . .
C111 C 0.05367(11) 0.2747(3) 0.84467(15) 0.0379(10) Uani 1 1 d . . .
C112 C 0.07491(12) 0.2073(3) 0.85146(17) 0.0439(11) Uani 1 1 d . . .
C113 C 0.10145(13) 0.1937(3) 0.89558(18) 0.0475(12) Uani 1 1 d . . .
H11C H 0.1153 0.1490 0.8991 0.057 Uiso 1 1 calc R . .
C114 C 0.10864(11) 0.2412(4) 0.93403(15) 0.0489(13) Uani 1 1 d D D .
C115 C 0.08858(12) 0.3070(3) 0.92721(17) 0.0458(12) Uani 1 1 d . . .
H11D H 0.0933 0.3421 0.9527 0.055 Uiso 1 1 calc R . .
C116 C 0.06143(11) 0.3247(3) 0.88420(16) 0.0397(10) Uani 1 1 d . . .
C117 C 0.13856(13) 0.2260(4) 0.98133(17) 0.0614(15) Uani 1 1 d DU . .
C118 C 0.1319(3) 0.2450(8) 1.0206(3) 0.063(4) Uiso 0.466(12) 1 d PDU D 1
H11E H 0.1198 0.1991 1.0236 0.095 Uiso 0.466(12) 1 calc PR D 1
H11F H 0.1197 0.2967 1.0137 0.095 Uiso 0.466(12) 1 calc PR D 1
H11G H 0.1521 0.2514 1.0497 0.095 Uiso 0.466(12) 1 calc PR D 1
C119 C 0.1656(2) 0.2828(8) 0.9863(4) 0.079(4) Uiso 0.466(12) 1 d PDU D 1
H11H H 0.1761 0.2567 0.9711 0.119 Uiso 0.466(12) 1 calc PR D 1
H11I H 0.1810 0.2910 1.0192 0.119 Uiso 0.466(12) 1 calc PR D 1
H11J H 0.1568 0.3368 0.9718 0.119 Uiso 0.466(12) 1 calc PR D 1
C120 C 0.1489(3) 0.1345(5) 0.9848(4) 0.078(5) Uiso 0.466(12) 1 d PDU D 1
H12A H 0.1306 0.1004 0.9637 0.117 Uiso 0.466(12) 1 calc PR D 1
H12B H 0.1574 0.1148 1.0166 0.117 Uiso 0.466(12) 1 calc PR D 1
H12C H 0.1653 0.1301 0.9762 0.117 Uiso 0.466(12) 1 calc PR D 1
C618 C 0.1537(3) 0.3130(6) 1.0034(4) 0.088(5) Uiso 0.534(12) 1 d PD D 2
H61A H 0.1425 0.3368 1.0182 0.132 Uiso 0.534(12) 1 calc PR D 2
H61B H 0.1518 0.3508 0.9791 0.132 Uiso 0.534(12) 1 calc PR D 2
H61C H 0.1761 0.3055 1.0266 0.132 Uiso 0.534(12) 1 calc PR D 2
C619 C 0.1636(2) 0.1774(8) 0.9767(4) 0.082(4) Uiso 0.534(12) 1 d PD D 2
H61D H 0.1552 0.1227 0.9631 0.124 Uiso 0.534(12) 1 calc PR D 2
H61E H 0.1825 0.1702 1.0074 0.124 Uiso 0.534(12) 1 calc PR D 2
H61F H 0.1694 0.2082 0.9567 0.124 Uiso 0.534(12) 1 calc PR D 2
C620 C 0.1297(3) 0.1836(10) 1.0141(4) 0.125(7) Uiso 0.534(12) 1 d PD D 2
H62A H 0.1202 0.1292 1.0015 0.188 Uiso 0.534(12) 1 calc PR D 2
H62B H 0.1145 0.2184 1.0174 0.188 Uiso 0.534(12) 1 calc PR D 2
H62C H 0.1488 0.1762 1.0445 0.188 Uiso 0.534(12) 1 calc PR D 2
C121 C 0.04109(11) 0.3970(3) 0.87969(17) 0.0409(10) Uani 1 1 d . . .
H12D H 0.0540 0.4393 0.9033 0.049 Uiso 1 1 calc R . .
H12E H 0.0328 0.4227 0.8488 0.049 Uiso 1 1 calc R . .
C122 C -0.02446(12) 0.3134(3) 0.88610(16) 0.0402(11) Uani 1 1 d . . .
C123 C -0.00266(11) 0.3028(3) 0.87246(15) 0.0367(10) Uani 1 1 d . . .
H12F H -0.0002 0.2562 0.8570 0.044 Uiso 1 1 calc R . .
C124 C 0.07194(13) 0.1505(4) 0.8151(2) 0.0499(12) Uani 1 1 d . . .
H12G H 0.0900 0.1174 0.8225 0.060 Uiso 1 1 calc R . .
C125 C 0.05045(15) 0.0785(4) 0.7442(2) 0.0560(14) Uani 1 1 d . . .
H12H H 0.0405 0.0253 0.7452 0.067 Uiso 1 1 calc R . .
H12I H 0.0730 0.0677 0.7542 0.067 Uiso 1 1 calc R . .
C126 C 0.03345(14) 0.1139(4) 0.6959(2) 0.0549(14) Uani 1 1 d . . .
H12J H 0.0442 0.1655 0.6948 0.066 Uiso 1 1 calc R . .
H12K H 0.0339 0.0733 0.6740 0.066 Uiso 1 1 calc R . .
C127 C -0.05047(11) 0.2551(4) 0.88047(16) 0.0445(11) Uani 1 1 d . . .
H12L H -0.0444 0.1968 0.8791 0.053 Uiso 1 1 calc R . .
H12M H -0.0536 0.2604 0.9074 0.053 Uiso 1 1 calc R . .
C131 C -0.04316(11) 0.6401(3) 0.65327(16) 0.0404(11) Uani 1 1 d . . .
C132 C -0.07254(12) 0.6770(3) 0.62049(18) 0.0481(13) Uani 1 1 d . . .
C133 C -0.07808(14) 0.7044(4) 0.5778(2) 0.0613(17) Uani 1 1 d . . .
H13D H -0.0981 0.7288 0.5573 0.074 Uiso 1 1 calc R . .
C134 C -0.05591(13) 0.6981(4) 0.5635(2) 0.0602(17) Uani 1 1 d . . .
C135 C -0.02815(13) 0.6594(4) 0.59335(17) 0.0510(13) Uani 1 1 d . . .
H13E H -0.0129 0.6520 0.5840 0.061 Uiso 1 1 calc R . .
C136 C -0.02078(12) 0.6294(3) 0.63769(16) 0.0392(11) Uani 1 1 d . . .
C137 C -0.06190(16) 0.7273(7) 0.5160(3) 0.103(3) Uani 1 1 d U . .
C138 C -0.0580(2) 0.6479(8) 0.4894(3) 0.116(3) Uani 1 1 d U . .
H13A H -0.0366 0.6247 0.5080 0.174 Uiso 1 1 calc R . .
H13B H -0.0613 0.6657 0.4593 0.174 Uiso 1 1 calc R . .
H13F H -0.0737 0.6054 0.4849 0.174 Uiso 1 1 calc R . .
C139 C -0.09555(18) 0.7597(6) 0.4851(3) 0.108(3) Uani 1 1 d U . .
H13G H -0.0983 0.7764 0.4551 0.163 Uiso 1 1 calc R . .
H13H H -0.0992 0.8079 0.4998 0.163 Uiso 1 1 calc R . .
H13I H -0.1108 0.7157 0.4805 0.163 Uiso 1 1 calc R . .
C140 C -0.0380(2) 0.7945(7) 0.5224(3) 0.133(4) Uani 1 1 d U . .
H14A H -0.0165 0.7730 0.5419 0.200 Uiso 1 1 calc R . .
H14B H -0.0411 0.8433 0.5374 0.200 Uiso 1 1 calc R . .
H14C H -0.0411 0.8106 0.4922 0.200 Uiso 1 1 calc R . .
C141 C -0.09787(13) 0.6836(4) 0.6338(2) 0.0538(14) Uani 1 1 d . . .
H14D H -0.1135 0.7266 0.6146 0.065 Uiso 1 1 calc R . .
H14E H -0.0881 0.7004 0.6666 0.065 Uiso 1 1 calc R . .
C142 C -0.12704(11) 0.4722(4) 0.62587(16) 0.0443(12) Uani 1 1 d . . .
C143 C -0.10151(11) 0.5275(3) 0.64489(17) 0.0448(12) Uani 1 1 d . . .
H14F H -0.0799 0.5156 0.6661 0.054 Uiso 1 1 calc R . .
C144 C 0.00878(11) 0.5852(3) 0.66254(15) 0.0378(10) Uani 1 1 d . . .
H14G H 0.0214 0.5831 0.6484 0.045 Uiso 1 1 calc R . .
C145 C 0.05015(12) 0.5020(4) 0.72051(18) 0.0473(12) Uani 1 1 d . . .
H14H H 0.0674 0.5350 0.7455 0.057 Uiso 1 1 calc R . .
H14I H 0.0553 0.4935 0.6958 0.057 Uiso 1 1 calc R . .
C146 C 0.04777(11) 0.4188(3) 0.73940(16) 0.0410(11) Uani 1 1 d . . .
H14J H 0.0320 0.3832 0.7141 0.049 Uiso 1 1 calc R . .
H14K H 0.0685 0.3900 0.7540 0.049 Uiso 1 1 calc R . .
O1W O 0.0000 0.056(3) 0.7500 0.053(10) Uiso 0.12 2 d SP . .
O11 O -0.07961(8) 0.2751(2) 0.83850(11) 0.0443(8) Uani 1 1 d . . .
O31 O -0.10860(8) 0.4089(2) 0.77785(12) 0.0442(8) Uani 1 1 d . . .
H31A H -0.1008 0.3720 0.7984 0.066 Uiso 1 1 calc R . .
O51 O -0.11597(8) 0.2198(2) 0.73274(12) 0.0476(8) Uani 1 1 d . . .
H51G H -0.1222 0.2593 0.7137 0.071 Uiso 1 1 calc R . .
O71 O -0.12945(7) 0.3643(2) 0.67537(11) 0.0401(8) Uani 1 1 d . . .
O111 O 0.02870(7) 0.2932(2) 0.80477(11) 0.0374(7) Uani 1 1 d . . .
O112 O 0.00050(9) 0.1322(2) 0.68263(13) 0.0483(9) Uani 1 1 d . . .
O131 O -0.03816(8) 0.6202(2) 0.69378(11) 0.0410(8) Uani 1 1 d . . .
O132 O 0.03825(7) 0.4333(2) 0.77300(10) 0.0355(7) Uani 1 1 d . . .

loop_
_atom_site_aniso_label
_atom_site_aniso_U_11
_atom_site_aniso_U_22
_atom_site_aniso_U_33
_atom_site_aniso_U_23
_atom_site_aniso_U_13
_atom_site_aniso_U_12
Cd1 0.0268(2) 0.0451(3) 0.0244(2) 0.000 0.00951(18) 0.000
Cd2 0.0374(3) 0.0518(3) 0.0351(3) 0.000 0.0203(2) 0.000
N111 0.036(2) 0.041(2) 0.0294(19) -0.0012(15) 0.0165(16) 0.0051(16)
N112 0.053(3) 0.053(3) 0.059(3) -0.019(2) 0.037(2) -0.004(2)
N113 0.051(3) 0.062(3) 0.052(3) -0.013(2) 0.032(2) -0.001(2)
N114 0.051(3) 0.061(3) 0.046(3) -0.005(2) 0.027(2) 0.010(2)
N131 0.031(2) 0.071(3) 0.041(2) 0.018(2) 0.0130(18) 0.005(2)
N132 0.031(2) 0.093(4) 0.051(3) 0.023(3) 0.004(2) -0.002(2)
N133 0.029(2) 0.099(4) 0.041(3) 0.021(3) 0.0042(19) -0.010(2)
N134 0.033(2) 0.048(2) 0.0291(19) 0.0013(16) 0.0154(16) -0.0032(16)
C11 0.029(2) 0.078(4) 0.032(2) 0.002(2) 0.016(2) 0.003(2)
C12 0.035(3) 0.076(4) 0.037(3) 0.011(2) 0.017(2) 0.008(2)
C13 0.035(3) 0.074(4) 0.056(3) 0.022(3) 0.026(2) 0.011(3)
C14 0.038(3) 0.088(4) 0.045(3) 0.019(3) 0.021(2) 0.011(3)
C15 0.039(3) 0.086(4) 0.040(3) -0.005(3) 0.020(2) 0.012(3)
C16 0.038(3) 0.075(4) 0.027(2) -0.004(2) 0.014(2) 0.003(2)
C17 0.042(3) 0.091(4) 0.070(4) 0.007(3) 0.036(3) 0.013(3)
C31 0.025(2) 0.065(3) 0.038(3) -0.013(2) 0.0116(19) -0.007(2)
C32 0.029(2) 0.076(4) 0.032(2) -0.010(2) 0.007(2) 0.008(2)
C33 0.042(3) 0.084(4) 0.047(3) -0.013(3) 0.020(3) 0.004(3)
C34 0.034(3) 0.073(4) 0.056(3) -0.017(3) 0.017(2) 0.004(3)
C35 0.032(3) 0.069(4) 0.051(3) -0.004(3) 0.015(2) 0.000(2)
C36 0.026(2) 0.057(3) 0.040(3) -0.005(2) 0.010(2) -0.006(2)
C37 0.067(4) 0.088(5) 0.067(4) -0.009(4) 0.034(4) 0.018(4)
C42 0.036(3) 0.075(4) 0.031(2) -0.013(2) 0.019(2) -0.017(2)
C51 0.035(2) 0.058(3) 0.041(3) -0.008(2) 0.018(2) -0.008(2)
C52 0.038(3) 0.061(3) 0.041(3) -0.002(2) 0.017(2) -0.008(2)
C53 0.045(3) 0.061(3) 0.049(3) -0.005(3) 0.015(2) -0.014(3)
C54 0.048(3) 0.062(4) 0.063(4) -0.001(3) 0.027(3) -0.016(3)
C55 0.048(3) 0.071(4) 0.056(3) 0.008(3) 0.026(3) -0.010(3)
C56 0.041(3) 0.060(3) 0.044(3) -0.001(2) 0.022(2) -0.005(2)
C57 0.065(4) 0.077(4) 0.069(4) 0.006(3) 0.022(3) -0.023(3)
C71 0.024(2) 0.056(3) 0.028(2) 0.0017(19) 0.0094(18) -0.0035(19)
C72 0.029(2) 0.061(3) 0.027(2) -0.001(2) 0.0085(18) -0.015(2)
C73 0.029(2) 0.067(3) 0.030(2) 0.005(2) 0.0067(19) -0.013(2)
C74 0.026(2) 0.075(4) 0.035(3) 0.007(2) 0.008(2) -0.006(2)
C75 0.025(2) 0.060(3) 0.042(3) 0.004(2) 0.012(2) -0.003(2)
C76 0.026(2) 0.069(3) 0.027(2) 0.001(2) 0.0089(18) -0.007(2)
C77 0.027(3) 0.086(4) 0.063(4) 0.007(3) 0.015(3) -0.003(3)
C78 0.030(3) 0.090(5) 0.112(6) 0.008(4) 0.024(3) -0.017(3)
C79 0.036(3) 0.100(6) 0.091(5) 0.021(4) 0.020(3) 0.012(3)
C80 0.047(4) 0.177(9) 0.082(5) -0.006(6) 0.036(4) -0.011(5)
C91 0.037(3) 0.058(3) 0.040(3) 0.000(2) 0.018(2) 0.000(2)
C92 0.042(3) 0.065(3) 0.029(2) -0.010(2) 0.013(2) -0.019(2)
C93 0.029(2) 0.063(3) 0.043(3) -0.002(2) 0.016(2) -0.008(2)
C94 0.038(3) 0.088(4) 0.032(3) -0.011(3) 0.013(2) 0.015(3)
C111 0.039(2) 0.046(3) 0.028(2) 0.0041(19) 0.017(2) -0.001(2)
C112 0.042(3) 0.055(3) 0.037(3) 0.006(2) 0.022(2) 0.013(2)
C113 0.046(3) 0.055(3) 0.044(3) 0.010(2) 0.024(2) 0.020(2)
C114 0.044(3) 0.070(4) 0.033(3) 0.011(2) 0.020(2) 0.015(2)
C115 0.042(3) 0.062(3) 0.032(2) 0.009(2) 0.017(2) 0.010(2)
C116 0.040(3) 0.051(3) 0.029(2) 0.006(2) 0.019(2) 0.005(2)
C117 0.063(3) 0.085(4) 0.032(3) 0.016(3) 0.021(3) 0.027(3)
C121 0.035(2) 0.054(3) 0.037(2) 0.001(2) 0.020(2) -0.001(2)
C122 0.041(3) 0.051(3) 0.029(2) -0.003(2) 0.017(2) 0.005(2)
C123 0.034(2) 0.045(3) 0.027(2) -0.0009(18) 0.0116(18) 0.0060(19)
C124 0.042(3) 0.057(3) 0.049(3) 0.003(2) 0.022(2) 0.009(2)
C125 0.063(4) 0.053(3) 0.062(4) -0.003(3) 0.039(3) 0.011(3)
C126 0.056(3) 0.060(3) 0.062(4) -0.005(3) 0.040(3) -0.002(3)
C127 0.039(3) 0.066(3) 0.030(2) 0.006(2) 0.019(2) 0.006(2)
C131 0.035(2) 0.046(3) 0.026(2) 0.0037(19) 0.0044(19) -0.007(2)
C132 0.036(3) 0.047(3) 0.042(3) 0.017(2) 0.004(2) -0.004(2)
C133 0.040(3) 0.066(4) 0.050(3) 0.026(3) 0.002(2) -0.008(3)
C134 0.043(3) 0.078(4) 0.042(3) 0.026(3) 0.008(2) -0.016(3)
C135 0.045(3) 0.067(3) 0.033(2) 0.003(2) 0.013(2) -0.022(3)
C136 0.038(2) 0.040(3) 0.031(2) 0.0046(18) 0.011(2) -0.0136(19)
C137 0.046(3) 0.171(7) 0.056(4) 0.056(4) 0.000(3) -0.032(4)
C138 0.080(5) 0.219(9) 0.042(4) 0.023(5) 0.026(4) -0.021(6)
C139 0.069(4) 0.151(7) 0.057(4) 0.059(5) -0.005(3) -0.027(5)
C140 0.091(6) 0.192(9) 0.075(5) 0.074(6) 0.010(4) -0.052(6)
C141 0.041(3) 0.057(3) 0.053(3) 0.017(3) 0.016(2) 0.012(2)
C142 0.028(2) 0.073(3) 0.025(2) -0.002(2) 0.0081(18) -0.014(2)
C143 0.027(2) 0.066(3) 0.036(2) 0.002(2) 0.012(2) -0.001(2)
C144 0.036(2) 0.050(3) 0.026(2) 0.0016(19) 0.0148(19) -0.009(2)
C145 0.034(2) 0.075(4) 0.039(3) 0.015(2) 0.023(2) 0.012(2)
C146 0.032(2) 0.059(3) 0.035(2) 0.010(2) 0.019(2) 0.009(2)
O11 0.0332(17) 0.070(2) 0.0318(17) 0.0006(16) 0.0175(14) 0.0029(16)
O31 0.0366(18) 0.057(2) 0.0377(18) -0.0075(16) 0.0175(15) 0.0022(15)
O51 0.0342(17) 0.066(2) 0.0372(18) -0.0039(16) 0.0138(15) -0.0143(16)
O71 0.0260(15) 0.063(2) 0.0289(16) -0.0030(14) 0.0125(13) -0.0106(14)
O111 0.0310(16) 0.0467(18) 0.0321(16) 0.0033(13) 0.0141(14) 0.0003(13)
O112 0.048(2) 0.048(2) 0.046(2) -0.0018(15) 0.0214(17) 0.0056(15)
O131 0.0342(17) 0.055(2) 0.0299(16) 0.0082(14) 0.0131(14) 0.0037(14)
O132 0.0278(15) 0.0493(18) 0.0265(15) 0.0020(13) 0.0115(12) 0.0038(13)

loop_
_atom_type_symbol
_atom_type_description
_atom_type_scat_dispersion_real
_atom_type_scat_dispersion_imag
_atom_type_scat_source
C C 0.0033 0.0016 'International Tables Vol C Tables 4.2.6.8 and 6.1.1.4'
H H 0.0000 0.0000 'International Tables Vol C Tables 4.2.6.8 and 6.1.1.4'
N N 0.0061 0.0033 'International Tables Vol C Tables 4.2.6.8 and 6.1.1.4'
O O 0.0106 0.0060 'International Tables Vol C Tables 4.2.6.8 and 6.1.1.4'
Cd Cd -0.8075 1.2024 'International Tables Vol C Tables 4.2.6.8 and 6.1.1.4'

loop_
_geom_angle_atom_site_label_1
_geom_angle_atom_site_label_2
_geom_angle_atom_site_label_3
_geom_angle
_geom_angle_site_symmetry_1
_geom_angle_site_symmetry_3
O131 Cd1 O131 113.58(18) . 2_556
O131 Cd1 N134 96.22(13) . 2_556
O131 Cd1 N134 81.91(13) 2_556 2_556
O131 Cd1 N134 81.90(13) . .
O131 Cd1 N134 96.22(13) 2_556 .
N134 Cd1 N134 176.6(2) 2_556 .
O131 Cd1 O132 149.15(11) . .
O131 Cd1 O132 87.19(12) 2_556 .
N134 Cd1 O132 109.65(12) 2_556 .
N134 Cd1 O132 73.00(12) . .
O131 Cd1 O132 87.19(12) . 2_556
O131 Cd1 O132 149.15(11) 2_556 2_556
N134 Cd1 O132 72.99(13) 2_556 2_556
N134 Cd1 O132 109.65(12) . 2_556
O132 Cd1 O132 84.72(15) . 2_556
O111 Cd2 O111 95.29(17) . 2_556
O111 Cd2 N114 133.65(15) . 2_556
O111 Cd2 N114 82.69(15) 2_556 2_556
O111 Cd2 N114 82.69(15) . .
O111 Cd2 N114 133.65(15) 2_556 .
N114 Cd2 N114 130.6(3) 2_556 .
O111 Cd2 O1W 132.36(8) . .
O111 Cd2 O1W 132.35(9) 2_556 .
N114 Cd2 O1W 65.30(13) 2_556 .
N114 Cd2 O1W 65.31(13) . .
O111 Cd2 O112 137.67(12) . .
O111 Cd2 O112 80.73(12) 2_556 .
N114 Cd2 O112 87.96(15) 2_556 .
N114 Cd2 O112 71.16(15) . .
O1W Cd2 O112 64.59(8) . .
O111 Cd2 O112 80.73(12) . 2_556
O111 Cd2 O112 137.67(12) 2_556 2_556
N114 Cd2 O112 71.16(15) 2_556 2_556
N114 Cd2 O112 87.96(15) . 2_556
O1W Cd2 O112 64.59(8) . 2_556
O112 Cd2 O112 129.18(17) . 2_556
C123 N111 N112 110.9(4) . .
C123 N111 C121 129.5(4) . .
N112 N111 C121 119.5(4) . .
N113 N112 N111 106.2(4) . .
N112 N113 C122 109.3(4) . .
C124 N114 C125 118.2(5) . .
C124 N114 Cd2 124.6(4) . .
C125 N114 Cd2 116.8(4) . .
C143 N131 N132 112.0(5) . .
C143 N131 C141 128.0(4) . .
N132 N131 C141 119.9(5) . .
N133 N132 N131 106.7(5) . .
N132 N133 C142 109.4(4) . .
C144 N134 C145 119.1(4) . .
C144 N134 Cd1 128.8(3) . .
C145 N134 Cd1 112.1(3) . .
C12 C11 O11 120.0(5) . .
C12 C11 C16 123.8(5) . .
O11 C11 C16 116.1(5) . .
C11 C12 C13 117.2(5) . .
C11 C12 C91 122.8(5) . .
C13 C12 C91 119.9(6) . .
C14 C13 C12 123.5(6) . .
C14 C13 H13C 118.2 . .
C12 C13 H13C 118.2 . .
C13 C14 C15 116.9(5) . .
C13 C14 C17 123.1(5) . .
C15 C14 C17 120.0(5) . .
C14 C15 C16 123.1(5) . .
C14 C15 H15A 118.4 . .
C16 C15 H15A 118.4 . .
C11 C16 C15 115.5(5) . .
C11 C16 C94 124.0(5) . .
C15 C16 C94 120.4(5) . .
C20 C17 C14 111.0(5) . .
C20 C17 C520 132.3(7) . .
C14 C17 C520 110.2(6) . .
C20 C17 C518 76.4(11) . .
C14 C17 C518 110.1(7) . .
C520 C17 C518 110.5(7) . .
C20 C17 C18 112.0(5) . .
C14 C17 C18 108.8(5) . .
C520 C17 C18 29.8(7) . .
C518 C17 C18 133.4(9) . .
C20 C17 C519 34.5(10) . .
C14 C17 C519 109.1(7) . .
C520 C17 C519 108.0(7) . .
C518 C17 C519 108.8(7) . .
C18 C17 C519 81.1(9) . .
C20 C17 C19 107.0(5) . .
C14 C17 C19 110.1(5) . .
C520 C17 C19 80.1(8) . .
C518 C17 C19 33.4(11) . .
C18 C17 C19 108.0(6) . .
C519 C17 C19 133.7(10) . .
C17 C18 H18A 109.5 . .
C17 C18 H18B 109.5 . .
H18A C18 H18B 109.5 . .
C17 C18 H18C 109.5 . .
H18A C18 H18C 109.5 . .
H18B C18 H18C 109.5 . .
C17 C19 H19A 109.5 . .
C17 C19 H19B 109.5 . .
H19A C19 H19B 109.5 . .
C17 C19 H19C 109.5 . .
H19A C19 H19C 109.5 . .
H19B C19 H19C 109.5 . .
C17 C20 H20A 109.5 . .
C17 C20 H20B 109.5 . .
H20A C20 H20B 109.5 . .
C17 C20 H20C 109.5 . .
H20A C20 H20C 109.5 . .
H20B C20 H20C 109.5 . .
C17 C518 H51A 109.5 . .
C17 C518 H51B 109.5 . .
H51A C518 H51B 109.5 . .
C17 C518 H51C 109.5 . .
H51A C518 H51C 109.5 . .
H51B C518 H51C 109.5 . .
C17 C519 H51D 109.5 . .
C17 C519 H51E 109.5 . .
H51D C519 H51E 109.5 . .
C17 C519 H51F 109.5 . .
H51D C519 H51F 109.5 . .
H51E C519 H51F 109.5 . .
C17 C520 H52A 109.5 . .
C17 C520 H52B 109.5 . .
H52A C520 H52B 109.5 . .
C17 C520 H52C 109.5 . .
H52A C520 H52C 109.5 . .
H52B C520 H52C 109.5 . .
O31 C31 C32 125.3(5) . .
O31 C31 C36 115.5(5) . .
C32 C31 C36 119.2(5) . .
C31 C32 C33 119.9(5) . .
C31 C32 C94 120.8(5) . .
C33 C32 C94 119.2(5) . .
C32 C33 C34 121.7(5) . .
C32 C33 H33A 119.2 . .
C34 C33 H33A 119.2 . .
C35 C34 C33 117.5(5) . .
C35 C34 C37 123.0(5) . .
C33 C34 C37 119.5(5) . .
C36 C35 C34 121.9(6) . .
C36 C35 H35A 119.0 . .
C34 C35 H35A 119.0 . .
C35 C36 C31 119.8(5) . .
C35 C36 C93 121.5(5) . .
C31 C36 C93 118.3(5) . .
C38 C37 C539 137.5(10) . .
C38 C37 C34 110.4(5) . .
C539 C37 C34 110.6(7) . .
C38 C37 C39 111.1(6) . .
C539 C37 C39 42.3(14) . .
C34 C37 C39 110.5(5) . .
C38 C37 C538 64.7(15) . .
C539 C37 C538 110.0(8) . .
C34 C37 C538 110.2(8) . .
C39 C37 C538 137.4(10) . .
C38 C37 C540 45.9(15) . .
C539 C37 C540 109.4(8) . .
C34 C37 C540 108.3(7) . .
C39 C37 C540 69.7(14) . .
C538 C37 C540 108.3(8) . .
C38 C37 C40 109.6(6) . .
C539 C37 C40 67.2(14) . .
C34 C37 C40 107.8(5) . .
C39 C37 C40 107.3(5) . .
C538 C37 C40 47.3(15) . .
C540 C37 C40 142.2(10) . .
C37 C38 H38A 109.5 . .
C37 C38 H38B 109.5 . .
H38A C38 H38B 109.5 . .
C37 C38 H38C 109.5 . .
H38A C38 H38C 109.5 . .
H38B C38 H38C 109.5 . .
C37 C39 H39A 109.5 . .
C37 C39 H39B 109.5 . .
H39A C39 H39B 109.5 . .
C37 C39 H39C 109.5 . .
H39A C39 H39C 109.5 . .
H39B C39 H39C 109.5 . .
C37 C40 H40A 109.5 . .
C37 C40 H40B 109.5 . .
H40A C40 H40B 109.5 . .
C37 C40 H40C 109.5 . .
H40A C40 H40C 109.5 . .
H40B C40 H40C 109.5 . .
C37 C538 H53A 109.5 . .
C37 C538 H53B 109.5 . .
H53A C538 H53B 109.5 . .
C37 C538 H53C 109.5 . .
H53A C538 H53C 109.5 . .
H53B C538 H53C 109.5 . .
C37 C539 H53D 109.5 . .
C37 C539 H53E 109.5 . .
H53D C539 H53E 109.5 . .
C37 C539 H53F 109.5 . .
H53D C539 H53F 109.5 . .
H53E C539 H53F 109.5 . .
C37 C540 H54A 109.5 . .
C37 C540 H54B 109.5 . .
H54A C540 H54B 109.5 . .
C37 C540 H54C 109.5 . .
H54A C540 H54C 109.5 . .
H54B C540 H54C 109.5 . .
O71 C42 C142 112.0(4) . .
O71 C42 H42A 109.2 . .
C142 C42 H42A 109.2 . .
O71 C42 H42B 109.2 . .
C142 C42 H42B 109.2 . .
H42A C42 H42B 107.9 . .
O51 C51 C52 123.6(5) . .
O51 C51 C56 115.4(5) . .
C52 C51 C56 120.9(5) . .
C51 C52 C53 118.9(5) . .
C51 C52 C92 120.8(5) . .
C53 C52 C92 120.2(5) . .
C54 C53 C52 123.3(5) . .
C54 C53 H53G 118.3 . .
C52 C53 H53G 118.3 . .
C53 C54 C55 116.9(5) . .
C53 C54 C57 125.0(5) . .
C55 C54 C57 118.0(5) . .
C56 C55 C54 121.2(5) . .
C56 C55 H55A 119.4 . .
C54 C55 H55A 119.4 . .
C51 C56 C55 118.6(5) . .
C51 C56 C91 121.3(5) . .
C55 C56 C91 119.7(5) . .
C60 C57 C560 128.2(10) . .
C60 C57 C54 112.0(5) . .
C560 C57 C54 109.8(7) . .
C60 C57 C558 24.9(9) . .
C560 C57 C558 110.5(7) . .
C54 C57 C558 110.3(6) . .
C60 C57 C59 109.1(6) . .
C560 C57 C59 83.6(13) . .
C54 C57 C59 109.6(5) . .
C558 C57 C59 129.2(9) . .
C60 C57 C559 85.3(11) . .
C560 C57 C559 109.5(7) . .
C54 C57 C559 107.8(7) . .
C558 C57 C559 108.9(7) . .
C59 C57 C559 27.6(13) . .
C60 C57 C58 110.1(6) . .
C560 C57 C58 26.0(13) . .
C54 C57 C58 107.9(5) . .
C558 C57 C58 88.1(10) . .
C59 C57 C58 108.2(6) . .
C559 C57 C58 131.6(12) . .
C57 C58 H58A 109.5 . .
C57 C58 H58B 109.5 . .
H58A C58 H58B 109.5 . .
C57 C58 H58C 109.5 . .
H58A C58 H58C 109.5 . .
H58B C58 H58C 109.5 . .
C57 C59 H59A 109.5 . .
C57 C59 H59B 109.5 . .
H59A C59 H59B 109.5 . .
C57 C59 H59C 109.5 . .
H59A C59 H59C 109.5 . .
H59B C59 H59C 109.5 . .
C57 C60 H60A 109.5 . .
C57 C60 H60B 109.5 . .
H60A C60 H60B 109.5 . .
C57 C60 H60C 109.5 . .
H60A C60 H60C 109.5 . .
H60B C60 H60C 109.5 . .
C57 C558 H55B 109.5 . .
C57 C558 H55C 109.5 . .
H55B C558 H55C 109.5 . .
C57 C558 H55D 109.5 . .
H55B C558 H55D 109.5 . .
H55C C558 H55D 109.5 . .
C57 C560 H56A 109.5 . .
C57 C560 H56B 109.5 . .
H56A C560 H56B 109.5 . .
C57 C560 H56C 109.5 . .
H56A C560 H56C 109.5 . .
H56B C560 H56C 109.5 . .
C57 C559 H55E 109.5 . .
C57 C559 H55F 109.5 . .
H55E C559 H55F 109.5 . .
C57 C559 H55G 109.5 . .
H55E C559 H55G 109.5 . .
H55F C559 H55G 109.5 . .
C72 C71 C76 122.4(4) . .
C72 C71 O71 118.4(4) . .
C76 C71 O71 119.2(4) . .
C71 C72 C73 118.1(5) . .
C71 C72 C92 122.2(4) . .
C73 C72 C92 119.4(4) . .
C74 C73 C72 122.2(5) . .
C74 C73 H73A 118.9 . .
C72 C73 H73A 118.9 . .
C73 C74 C75 118.3(5) . .
C73 C74 C77 123.9(5) . .
C75 C74 C77 117.8(5) . .
C76 C75 C74 121.4(5) . .
C76 C75 H75A 119.3 . .
C74 C75 H75A 119.3 . .
C75 C76 C71 117.7(5) . .
C75 C76 C93 118.9(5) . .
C71 C76 C93 123.3(4) . .
C80 C77 C79 109.2(7) . .
C80 C77 C78 108.6(7) . .
C79 C77 C78 108.1(6) . .
C80 C77 C74 110.4(5) . .
C79 C77 C74 110.3(5) . .
C78 C77 C74 110.2(6) . .
C77 C78 H78A 109.5 . .
C77 C78 H78B 109.5 . .
H78A C78 H78B 109.5 . .
C77 C78 H78C 109.5 . .
H78A C78 H78C 109.5 . .
H78B C78 H78C 109.5 . .
C77 C79 H79A 109.5 . .
C77 C79 H79B 109.5 . .
H79A C79 H79B 109.5 . .
C77 C79 H79C 109.5 . .
H79A C79 H79C 109.5 . .
H79B C79 H79C 109.5 . .
C77 C80 H80A 109.5 . .
C77 C80 H80B 109.5 . .
H80A C80 H80B 109.5 . .
C77 C80 H80C 109.5 . .
H80A C80 H80C 109.5 . .
H80B C80 H80C 109.5 . .
C12 C91 C56 110.7(4) . .
C12 C91 H91A 109.5 . .
C56 C91 H91A 109.5 . .
C12 C91 H91B 109.5 . .
C56 C91 H91B 109.5 . .
H91A C91 H91B 108.1 . .
C72 C92 C52 110.6(4) . .
C72 C92 H92A 109.5 . .
C52 C92 H92A 109.5 . .
C72 C92 H92B 109.5 . .
C52 C92 H92B 109.5 . .
H92A C92 H92B 108.1 . .
C76 C93 C36 110.9(4) . .
C76 C93 H93A 109.5 . .
C36 C93 H93A 109.5 . .
C76 C93 H93B 109.5 . .
C36 C93 H93B 109.5 . .
H93A C93 H93B 108.0 . .
C16 C94 C32 112.3(4) . .
C16 C94 H94A 109.1 . .
C32 C94 H94A 109.1 . .
C16 C94 H94B 109.1 . .
C32 C94 H94B 109.1 . .
H94A C94 H94B 107.9 . .
O111 C111 C116 119.6(4) . .
O111 C111 C112 124.0(4) . .
C116 C111 C112 116.4(4) . .
C113 C112 C111 119.6(5) . .
C113 C112 C124 115.3(4) . .
C111 C112 C124 125.1(5) . .
C114 C113 C112 124.1(5) . .
C114 C113 H11C 118.0 . .
C112 C113 H11C 118.0 . .
C115 C114 C113 116.3(4) . .
C115 C114 C117 121.2(4) . .
C113 C114 C117 122.4(4) . .
C114 C115 C116 123.2(5) . .
C114 C115 H11D 118.4 . .
C116 C115 H11D 118.4 . .
C115 C116 C111 120.5(5) . .
C115 C116 C121 119.9(4) . .
C111 C116 C121 119.6(4) . .
C619 C117 C620 112.2(6) . .
C619 C117 C118 135.7(7) . .
C620 C117 C118 38.3(7) . .
C619 C117 C120 43.0(7) . .
C620 C117 C120 73.9(8) . .
C118 C117 C120 109.2(6) . .
C619 C117 C114 111.8(5) . .
C620 C117 C114 110.1(6) . .
C118 C117 C114 110.4(5) . .
C120 C117 C114 109.5(6) . .
C619 C117 C119 68.1(7) . .
C620 C117 C119 136.2(8) . .
C118 C117 C119 109.1(6) . .
C120 C117 C119 109.0(6) . .
C114 C117 C119 109.6(5) . .
C619 C117 C618 106.9(6) . .
C620 C117 C618 107.0(6) . .
C118 C117 C618 70.9(7) . .
C120 C117 C618 138.7(7) . .
C114 C117 C618 108.6(5) . .
C119 C117 C618 41.7(6) . .
C117 C118 H11E 109.5 . .
C117 C118 H11F 109.5 . .
H11E C118 H11F 109.5 . .
C117 C118 H11G 109.5 . .
H11E C118 H11G 109.5 . .
H11F C118 H11G 109.5 . .
C117 C119 H11H 109.5 . .
C117 C119 H11I 109.5 . .
H11H C119 H11I 109.5 . .
C117 C119 H11J 109.5 . .
H11H C119 H11J 109.5 . .
H11I C119 H11J 109.5 . .
C117 C120 H12A 109.5 . .
C117 C120 H12B 109.5 . .
H12A C120 H12B 109.5 . .
C117 C120 H12C 109.5 . .
H12A C120 H12C 109.5 . .
H12B C120 H12C 109.5 . .
C117 C618 H61A 109.5 . .
C117 C618 H61B 109.5 . .
H61A C618 H61B 109.5 . .
C117 C618 H61C 109.5 . .
H61A C618 H61C 109.5 . .
H61B C618 H61C 109.5 . .
C117 C619 H61D 109.5 . .
C117 C619 H61E 109.5 . .
H61D C619 H61E 109.5 . .
C117 C619 H61F 109.5 . .
H61D C619 H61F 109.5 . .
H61E C619 H61F 109.5 . .
C117 C620 H62A 109.5 . .
C117 C620 H62B 109.5 . .
H62A C620 H62B 109.5 . .
C117 C620 H62C 109.5 . .
H62A C620 H62C 109.5 . .
H62B C620 H62C 109.5 . .
N111 C121 C116 111.4(4) . .
N111 C121 H12D 109.3 . .
C116 C121 H12D 109.3 . .
N111 C121 H12E 109.3 . .
C116 C121 H12E 109.3 . .
H12D C121 H12E 108.0 . .
N113 C122 C123 109.1(5) . .
N113 C122 C127 121.9(4) . .
C123 C122 C127 129.0(5) . .
N111 C123 C122 104.4(4) . .
N111 C123 H12F 127.8 . .
C122 C123 H12F 127.8 . .
N114 C124 C112 127.6(5) . .
N114 C124 H12G 116.2 . .
C112 C124 H12G 116.2 . .
N114 C125 C126 107.6(5) . .
N114 C125 H12H 110.2 . .
C126 C125 H12H 110.2 . .
N114 C125 H12I 110.2 . .
C126 C125 H12I 110.2 . .
H12H C125 H12I 108.5 . .
O112 C126 C125 109.1(4) . .
O112 C126 H12J 109.9 . .
C125 C126 H12J 109.9 . .
O112 C126 H12K 109.9 . .
C125 C126 H12K 109.9 . .
H12J C126 H12K 108.3 . .
O11 C127 C122 109.7(4) . .
O11 C127 H12L 109.7 . .
C122 C127 H12L 109.7 . .
O11 C127 H12M 109.7 . .
C122 C127 H12M 109.7 . .
H12L C127 H12M 108.2 . .
O131 C131 C132 119.8(5) . .
O131 C131 C136 125.0(4) . .
C132 C131 C136 115.2(4) . .
C133 C132 C131 121.7(5) . .
C133 C132 C141 121.1(5) . .
C131 C132 C141 117.3(5) . .
C132 C133 C134 123.4(5) . .
C132 C133 H13D 118.3 . .
C134 C133 H13D 118.3 . .
C135 C134 C133 116.1(5) . .
C135 C134 C137 119.9(6) . .
C133 C134 C137 123.9(6) . .
C134 C135 C136 123.7(6) . .
C134 C135 H13E 118.1 . .
C136 C135 H13E 118.1 . .
C135 C136 C131 119.9(5) . .
C135 C136 C144 115.0(5) . .
C131 C136 C144 125.0(4) . .
C140 C137 C139 109.9(8) . .
C140 C137 C134 109.7(6) . .
C139 C137 C134 112.7(7) . .
C140 C137 C138 109.9(9) . .
C139 C137 C138 106.2(8) . .
C134 C137 C138 108.3(7) . .
C137 C138 H13A 109.5 . .
C137 C138 H13B 109.5 . .
H13A C138 H13B 109.5 . .
C137 C138 H13F 109.5 . .
H13A C138 H13F 109.5 . .
H13B C138 H13F 109.5 . .
C137 C139 H13G 109.5 . .
C137 C139 H13H 109.5 . .
H13G C139 H13H 109.5 . .
C137 C139 H13I 109.5 . .
H13G C139 H13I 109.5 . .
H13H C139 H13I 109.5 . .
C137 C140 H14A 109.5 . .
C137 C140 H14B 109.5 . .
H14A C140 H14B 109.5 . .
C137 C140 H14C 109.5 . .
H14A C140 H14C 109.5 . .
H14B C140 H14C 109.5 . .
C132 C141 N131 109.8(5) . .
C132 C141 H14D 109.7 . .
N131 C141 H14D 109.7 . .
C132 C141 H14E 109.7 . .
N131 C141 H14E 109.7 . .
H14D C141 H14E 108.2 . .
N133 C142 C143 107.7(5) . .
N133 C142 C42 124.2(5) . .
C143 C142 C42 128.1(5) . .
N131 C143 C142 104.2(4) . .
N131 C143 H14F 127.9 . .
C142 C143 H14F 127.9 . .
N134 C144 C136 127.2(4) . .
N134 C144 H14G 116.4 . .
C136 C144 H14G 116.4 . .
N134 C145 C146 110.7(4) . .
N134 C145 H14H 109.5 . .
C146 C145 H14H 109.5 . .
N134 C145 H14I 109.5 . .
C146 C145 H14I 109.5 . .
H14H C145 H14I 108.1 . .
O132 C146 C145 107.9(4) . .
O132 C146 H14J 110.1 . .
C145 C146 H14J 110.1 . .
O132 C146 H14K 110.1 . .
C145 C146 H14K 110.1 . .
H14J C146 H14K 108.4 . .
C11 O11 C127 113.8(4) . .
C31 O31 H31A 109.5 . .
C51 O51 H51G 109.5 . .
C71 O71 C42 114.1(4) . .
C111 O111 Cd2 124.0(3) . .
C126 O112 Cd2 108.6(3) . .
C131 O131 Cd1 131.1(3) . .
C146 O132 Cd1 112.0(3) . .

loop_
_geom_bond_atom_site_label_1
_geom_bond_atom_site_label_2
_geom_bond_distance
_geom_bond_site_symmetry_2
Cd1 O131 2.229(3) .
Cd1 O131 2.229(3) 2_556
Cd1 N134 2.268(4) 2_556
Cd1 N134 2.268(4) .
Cd1 O132 2.407(3) .
Cd1 O132 2.407(3) 2_556
Cd2 O111 2.238(3) .
Cd2 O111 2.238(3) 2_556
Cd2 N114 2.265(5) 2_556
Cd2 N114 2.265(5) .
Cd2 O1W 2.30(4) .
Cd2 O112 2.508(4) .
Cd2 O112 2.508(4) 2_556
N111 C123 1.323(6) .
N111 N112 1.360(5) .
N111 C121 1.470(6) .
N112 N113 1.302(6) .
N113 C122 1.332(7) .
N114 C124 1.265(7) .
N114 C125 1.477(7) .
N131 C143 1.322(7) .
N131 N132 1.349(6) .
N131 C141 1.516(8) .
N132 N133 1.306(8) .
N133 C142 1.355(7) .
N134 C144 1.283(6) .
N134 C145 1.478(6) .
C11 C12 1.369(8) .
C11 O11 1.403(6) .
C11 C16 1.415(8) .
C12 C13 1.395(7) .
C12 C91 1.487(8) .
C13 C14 1.389(8) .
C13 H13C 0.9500 .
C14 C15 1.393(9) .
C14 C17 1.528(6) .
C15 C16 1.416(8) .
C15 H15A 0.9500 .
C16 C94 1.482(9) .
C17 C20 1.518(7) .
C17 C520 1.533(8) .
C17 C518 1.533(9) .
C17 C18 1.537(7) .
C17 C519 1.556(9) .
C17 C19 1.574(7) .
C18 H18A 0.9800 .
C18 H18B 0.9800 .
C18 H18C 0.9800 .
C19 H19A 0.9800 .
C19 H19B 0.9800 .
C19 H19C 0.9800 .
C20 H20A 0.9800 .
C20 H20B 0.9800 .
C20 H20C 0.9800 .
C518 H51A 0.9800 .
C518 H51B 0.9800 .
C518 H51C 0.9800 .
C519 H51D 0.9800 .
C519 H51E 0.9800 .
C519 H51F 0.9800 .
C520 H52A 0.9800 .
C520 H52B 0.9800 .
C520 H52C 0.9800 .
C31 O31 1.362(6) .
C31 C32 1.374(7) .
C31 C36 1.428(8) .
C32 C33 1.393(8) .
C32 C94 1.542(8) .
C33 C34 1.408(9) .
C33 H33A 0.9500 .
C34 C35 1.387(8) .
C34 C37 1.534(7) .
C35 C36 1.373(8) .
C35 H35A 0.9500 .
C36 C93 1.525(7) .
C37 C38 1.520(7) .
C37 C539 1.529(9) .
C37 C39 1.538(7) .
C37 C538 1.539(9) .
C37 C540 1.552(9) .
C37 C40 1.561(7) .
C38 H38A 0.9800 .
C38 H38B 0.9800 .
C38 H38C 0.9800 .
C39 H39A 0.9800 .
C39 H39B 0.9800 .
C39 H39C 0.9800 .
C40 H40A 0.9800 .
C40 H40B 0.9800 .
C40 H40C 0.9800 .
C538 H53A 0.9800 .
C538 H53B 0.9800 .
C538 H53C 0.9800 .
C539 H53D 0.9800 .
C539 H53E 0.9800 .
C539 H53F 0.9800 .
C540 H54A 0.9800 .
C540 H54B 0.9800 .
C540 H54C 0.9800 .
C42 O71 1.450(6) .
C42 C142 1.492(8) .
C42 H42A 0.9900 .
C42 H42B 0.9900 .
C51 O51 1.376(6) .
C51 C52 1.379(7) .
C51 C56 1.396(8) .
C52 C53 1.383(8) .
C52 C92 1.533(8) .
C53 C54 1.377(8) .
C53 H53G 0.9500 .
C54 C55 1.411(8) .
C54 C57 1.534(7) .
C55 C56 1.407(8) .
C55 H55A 0.9500 .
C56 C91 1.531(7) .
C57 C60 1.525(7) .
C57 C560 1.530(9) .
C57 C558 1.536(8) .
C57 C59 1.545(8) .
C57 C559 1.552(9) .
C57 C58 1.556(7) .
C58 H58A 0.9800 .
C58 H58B 0.9800 .
C58 H58C 0.9800 .
C59 H59A 0.9800 .
C59 H59B 0.9800 .
C59 H59C 0.9800 .
C60 H60A 0.9800 .
C60 H60B 0.9800 .
C60 H60C 0.9800 .
C558 H55B 0.9800 .
C558 H55C 0.9800 .
C558 H55D 0.9800 .
C560 H56A 0.9800 .
C560 H56B 0.9800 .
C560 H56C 0.9800 .
C559 H55E 0.9800 .
C559 H55F 0.9800 .
C559 H55G 0.9800 .
C71 C72 1.390(7) .
C71 C76 1.393(7) .
C71 O71 1.396(5) .
C72 C73 1.417(7) .
C72 C92 1.509(8) .
C73 C74 1.344(8) .
C73 H73A 0.9500 .
C74 C75 1.443(7) .
C74 C77 1.544(7) .
C75 C76 1.391(7) .
C75 H75A 0.9500 .
C76 C93 1.510(7) .
C77 C80 1.490(11) .
C77 C79 1.517(10) .
C77 C78 1.532(9) .
C78 H78A 0.9800 .
C78 H78B 0.9800 .
C78 H78C 0.9800 .
C79 H79A 0.9800 .
C79 H79B 0.9800 .
C79 H79C 0.9800 .
C80 H80A 0.9800 .
C80 H80B 0.9800 .
C80 H80C 0.9800 .
C91 H91A 0.9900 .
C91 H91B 0.9900 .
C92 H92A 0.9900 .
C92 H92B 0.9900 .
C93 H93A 0.9900 .
C93 H93B 0.9900 .
C94 H94A 0.9900 .
C94 H94B 0.9900 .
C111 O111 1.310(6) .
C111 C116 1.425(7) .
C111 C112 1.435(7) .
C112 C113 1.406(7) .
C112 C124 1.467(8) .
C113 C114 1.379(7) .
C113 H11C 0.9500 .
C114 C115 1.379(7) .
C114 C117 1.539(6) .
C115 C116 1.409(7) .
C115 H11D 0.9500 .
C116 C121 1.485(7) .
C117 C619 1.522(7) .
C117 C620 1.525(8) .
C117 C118 1.534(7) .
C117 C120 1.537(7) .
C117 C119 1.541(8) .
C117 C618 1.578(8) .
C118 H11E 0.9800 .
C118 H11F 0.9800 .
C118 H11G 0.9800 .
C119 H11H 0.9800 .
C119 H11I 0.9800 .
C119 H11J 0.9800 .
C120 H12A 0.9800 .
C120 H12B 0.9800 .
C120 H12C 0.9800 .
C618 H61A 0.9800 .
C618 H61B 0.9800 .
C618 H61C 0.9800 .
C619 H61D 0.9800 .
C619 H61E 0.9800 .
C619 H61F 0.9800 .
C620 H62A 0.9800 .
C620 H62B 0.9800 .
C620 H62C 0.9800 .
C121 H12D 0.9900 .
C121 H12E 0.9900 .
C122 C123 1.362(7) .
C122 C127 1.511(7) .
C123 H12F 0.9500 .
C124 H12G 0.9500 .
C125 C126 1.508(9) .
C125 H12H 0.9900 .
C125 H12I 0.9900 .
C126 O112 1.467(7) .
C126 H12J 0.9900 .
C126 H12K 0.9900 .
C127 O11 1.444(6) .
C127 H12L 0.9900 .
C127 H12M 0.9900 .
C131 O131 1.290(6) .
C131 C132 1.423(7) .
C131 C136 1.438(7) .
C132 C133 1.384(8) .
C132 C141 1.513(8) .
C133 C134 1.390(9) .
C133 H13D 0.9500 .
C134 C135 1.363(8) .
C134 C137 1.534(9) .
C135 C136 1.422(7) .
C135 H13E 0.9500 .
C136 C144 1.438(7) .
C137 C140 1.522(11) .
C137 C139 1.526(11) .
C137 C138 1.620(16) .
C138 H13A 0.9800 .
C138 H13B 0.9800 .
C138 H13F 0.9800 .
C139 H13G 0.9800 .
C139 H13H 0.9800 .
C139 H13I 0.9800 .
C140 H14A 0.9800 .
C140 H14B 0.9800 .
C140 H14C 0.9800 .
C141 H14D 0.9900 .
C141 H14E 0.9900 .
C142 C143 1.395(7) .
C143 H14F 0.9500 .
C144 H14G 0.9500 .
C145 C146 1.508(7) .
C145 H14H 0.9900 .
C145 H14I 0.9900 .
C146 O132 1.434(5) .
C146 H14J 0.9900 .
C146 H14K 0.9900 .
O31 H31A 0.8400 .
O51 H51G 0.8400 .

loop_
_geom_torsion_atom_site_label_1
_geom_torsion_atom_site_label_2
_geom_torsion_atom_site_label_3
_geom_torsion_atom_site_label_4
_geom_torsion
_geom_torsion_site_symmetry_1
C123 N111 N112 N113 1.2(6) .
C121 N111 N112 N113 -179.9(4) .
N111 N112 N113 C122 -1.7(6) .
O111 Cd2 N114 C124 24.5(5) .
O111 Cd2 N114 C124 114.8(5) 2_556
N114 Cd2 N114 C124 -119.3(5) 2_556
O1W Cd2 N114 C124 -119.3(5) .
O112 Cd2 N114 C124 170.7(5) .
O112 Cd2 N114 C124 -56.4(5) 2_556
O111 Cd2 N114 C125 -162.8(4) .
O111 Cd2 N114 C125 -72.5(5) 2_556
N114 Cd2 N114 C125 53.4(4) 2_556
O1W Cd2 N114 C125 53.4(4) .
O112 Cd2 N114 C125 -16.6(4) .
O112 Cd2 N114 C125 116.3(4) 2_556
C143 N131 N132 N133 -0.4(7) .
C141 N131 N132 N133 178.2(5) .
N131 N132 N133 C142 0.7(7) .
O131 Cd1 N134 C144 1.3(4) .
O131 Cd1 N134 C144 -111.7(4) 2_556
N134 Cd1 N134 C144 -55.4(4) 2_556
O132 Cd1 N134 C144 163.2(4) .
O132 Cd1 N134 C144 85.4(4) 2_556
O131 Cd1 N134 C145 -179.6(3) .
O131 Cd1 N134 C145 67.3(3) 2_556
N134 Cd1 N134 C145 123.7(3) 2_556
O132 Cd1 N134 C145 -17.8(3) .
O132 Cd1 N134 C145 -95.6(3) 2_556
O11 C11 C12 C13 -177.2(4) .
C16 C11 C12 C13 -1.9(8) .
O11 C11 C12 C91 -1.5(8) .
C16 C11 C12 C91 173.8(5) .
C11 C12 C13 C14 0.0(8) .
C91 C12 C13 C14 -175.8(5) .
C12 C13 C14 C15 0.8(8) .
C12 C13 C14 C17 -177.5(5) .
C13 C14 C15 C16 0.3(8) .
C17 C14 C15 C16 178.6(5) .
C12 C11 C16 C15 2.8(8) .
O11 C11 C16 C15 178.3(4) .
C12 C11 C16 C94 -173.9(5) .
O11 C11 C16 C94 1.5(7) .
C14 C15 C16 C11 -2.0(8) .
C14 C15 C16 C94 174.9(5) .
C13 C14 C17 C20 -127.0(7) .
C15 C14 C17 C20 54.8(7) .
C13 C14 C17 C520 77.8(10) .
C15 C14 C17 C520 -100.4(10) .
C13 C14 C17 C518 -44.4(13) .
C15 C14 C17 C518 137.5(13) .
C13 C14 C17 C18 109.4(7) .
C15 C14 C17 C18 -68.7(8) .
C13 C14 C17 C519 -163.8(12) .
C15 C14 C17 C519 18.1(12) .
C13 C14 C17 C19 -8.7(8) .
C15 C14 C17 C19 173.1(6) .
O31 C31 C32 C33 178.9(5) .
C36 C31 C32 C33 0.9(8) .
O31 C31 C32 C94 -4.5(8) .
C36 C31 C32 C94 177.6(5) .
C31 C32 C33 C34 -0.3(9) .
C94 C32 C33 C34 -177.0(5) .
C32 C33 C34 C35 0.0(9) .
C32 C33 C34 C37 177.3(5) .
C33 C34 C35 C36 -0.4(8) .
C37 C34 C35 C36 -177.6(5) .
C34 C35 C36 C31 1.0(8) .
C34 C35 C36 C93 173.9(5) .
O31 C31 C36 C35 -179.4(4) .
C32 C31 C36 C35 -1.3(7) .
O31 C31 C36 C93 7.5(6) .
C32 C31 C36 C93 -174.3(5) .
C35 C34 C37 C38 -134.0(7) .
C33 C34 C37 C38 48.9(8) .
C35 C34 C37 C539 34.6(17) .
C33 C34 C37 C539 -142.6(16) .
C35 C34 C37 C39 -10.7(8) .
C33 C34 C37 C39 172.2(6) .
C35 C34 C37 C538 156.4(18) .
C33 C34 C37 C538 -20.8(18) .
C35 C34 C37 C540 -85.2(17) .
C33 C34 C37 C540 97.6(17) .
C35 C34 C37 C40 106.3(7) .
C33 C34 C37 C40 -70.9(7) .
O51 C51 C52 C53 179.7(5) .
C56 C51 C52 C53 -1.3(9) .
O51 C51 C52 C92 -3.9(8) .
C56 C51 C52 C92 175.1(5) .
C51 C52 C53 C54 -0.3(10) .
C92 C52 C53 C54 -176.8(6) .
C52 C53 C54 C55 -0.5(10) .
C52 C53 C54 C57 179.0(6) .
C53 C54 C55 C56 3.0(9) .
C57 C54 C55 C56 -176.6(5) .
O51 C51 C56 C55 -177.2(5) .
C52 C51 C56 C55 3.7(8) .
O51 C51 C56 C91 10.2(8) .
C52 C51 C56 C91 -168.9(5) .
C54 C55 C56 C51 -4.6(9) .
C54 C55 C56 C91 168.1(5) .
C53 C54 C57 C60 -6.2(10) .
C55 C54 C57 C60 173.4(8) .
C53 C54 C57 C560 142.5(16) .
C55 C54 C57 C560 -37.9(16) .
C53 C54 C57 C558 20.5(14) .
C55 C54 C57 C558 -160.0(13) .
C53 C54 C57 C59 -127.3(8) .
C55 C54 C57 C59 52.2(8) .
C53 C54 C57 C559 -98.2(16) .
C55 C54 C57 C559 81.3(15) .
C53 C54 C57 C58 115.1(8) .
C55 C54 C57 C58 -65.3(8) .
C76 C71 C72 C73 1.1(7) .
O71 C71 C72 C73 179.1(4) .
C76 C71 C72 C92 -173.7(4) .
O71 C71 C72 C92 4.3(7) .
C71 C72 C73 C74 0.2(7) .
C92 C72 C73 C74 175.2(5) .
C72 C73 C74 C75 -0.9(8) .
C72 C73 C74 C77 178.6(5) .
C73 C74 C75 C76 0.4(8) .
C77 C74 C75 C76 -179.2(5) .
C74 C75 C76 C71 0.9(7) .
C74 C75 C76 C93 -175.3(5) .
C72 C71 C76 C75 -1.6(7) .
O71 C71 C76 C75 -179.6(4) .
C72 C71 C76 C93 174.3(5) .
O71 C71 C76 C93 -3.6(7) .
C73 C74 C77 C80 120.6(7) .
C75 C74 C77 C80 -59.8(8) .
C73 C74 C77 C79 -118.6(7) .
C75 C74 C77 C79 60.9(7) .
C73 C74 C77 C78 0.7(8) .
C75 C74 C77 C78 -179.8(5) .
C11 C12 C91 C56 -115.3(6) .
C13 C12 C91 C56 60.3(7) .
C51 C56 C91 C12 78.0(6) .
C55 C56 C91 C12 -94.5(6) .
C71 C72 C92 C52 103.4(5) .
C73 C72 C92 C52 -71.3(6) .
C51 C52 C92 C72 -73.0(6) .
C53 C52 C92 C72 103.4(6) .
C75 C76 C93 C36 59.1(6) .
C71 C76 C93 C36 -116.8(5) .
C35 C36 C93 C76 -99.7(6) .
C31 C36 C93 C76 73.2(6) .
C11 C16 C94 C32 101.8(6) .
C15 C16 C94 C32 -74.7(6) .
C31 C32 C94 C16 -65.6(7) .
C33 C32 C94 C16 111.1(6) .
O111 C111 C112 C113 178.7(5) .
C116 C111 C112 C113 0.5(7) .
O111 C111 C112 C124 0.5(8) .
C116 C111 C112 C124 -177.7(5) .
C111 C112 C113 C114 0.6(9) .
C124 C112 C113 C114 179.0(5) .
C112 C113 C114 C115 -2.0(8) .
C112 C113 C114 C117 -177.9(5) .
C113 C114 C115 C116 2.2(8) .
C117 C114 C115 C116 178.1(5) .
C114 C115 C116 C111 -1.1(8) .
C114 C115 C116 C121 -179.8(5) .
O111 C111 C116 C115 -178.5(4) .
C112 C111 C116 C115 -0.3(7) .
O111 C111 C116 C121 0.1(7) .
C112 C111 C116 C121 178.3(4) .
C115 C114 C117 C619 -155.5(7) .
C113 C114 C117 C619 20.2(8) .
C115 C114 C117 C620 79.0(9) .
C113 C114 C117 C620 -105.2(8) .
C115 C114 C117 C118 38.1(8) .
C113 C114 C117 C118 -146.1(7) .
C115 C114 C117 C120 158.4(7) .
C113 C114 C117 C120 -25.9(8) .
C115 C114 C117 C119 -82.0(8) .
C113 C114 C117 C119 93.7(8) .
C115 C114 C117 C618 -37.8(8) .
C113 C114 C117 C618 137.9(7) .
C123 N111 C121 C116 -36.3(7) .
N112 N111 C121 C116 145.1(4) .
C115 C116 C121 N111 -94.8(6) .
C111 C116 C121 N111 86.5(5) .
N112 N113 C122 C123 1.7(6) .
N112 N113 C122 C127 -179.0(5) .
N112 N111 C123 C122 -0.2(5) .
C121 N111 C123 C122 -179.0(4) .
N113 C122 C123 N111 -0.9(6) .
C127 C122 C123 N111 179.9(5) .
C125 N114 C124 C112 -179.4(5) .
Cd2 N114 C124 C112 -6.8(9) .
C113 C112 C124 N114 167.4(6) .
C111 C112 C124 N114 -14.3(9) .
C124 N114 C125 C126 -141.6(6) .
Cd2 N114 C125 C126 45.2(6) .
N114 C125 C126 O112 -57.7(6) .
N113 C122 C127 O11 87.5(6) .
C123 C122 C127 O11 -93.4(6) .
O131 C131 C132 C133 175.6(5) .
C136 C131 C132 C133 -3.4(7) .
O131 C131 C132 C141 -5.6(7) .
C136 C131 C132 C141 175.4(5) .
C131 C132 C133 C134 0.3(9) .
C141 C132 C133 C134 -178.5(6) .
C132 C133 C134 C135 2.8(10) .
C132 C133 C134 C137 179.2(7) .
C133 C134 C135 C136 -2.6(9) .
C137 C134 C135 C136 -179.2(6) .
C134 C135 C136 C131 -0.6(8) .
C134 C135 C136 C144 175.8(5) .
O131 C131 C136 C135 -175.4(5) .
C132 C131 C136 C135 3.6(7) .
O131 C131 C136 C144 8.6(8) .
C132 C131 C136 C144 -172.5(5) .
C135 C134 C137 C140 -64.1(12) .
C133 C134 C137 C140 119.6(9) .
C135 C134 C137 C139 173.1(7) .
C133 C134 C137 C139 -3.2(12) .
C135 C134 C137 C138 55.9(8) .
C133 C134 C137 C138 -120.4(8) .
C133 C132 C141 N131 99.2(6) .
C131 C132 C141 N131 -79.6(6) .
C143 N131 C141 C132 57.2(7) .
N132 N131 C141 C132 -121.1(5) .
N132 N133 C142 C143 -0.8(6) .
N132 N133 C142 C42 178.4(5) .
O71 C42 C142 N133 -93.8(6) .
O71 C42 C142 C143 85.3(6) .
N132 N131 C143 C142 -0.1(6) .
C141 N131 C143 C142 -178.5(5) .
N133 C142 C143 N131 0.5(6) .
C42 C142 C143 N131 -178.7(5) .
C145 N134 C144 C136 176.6(5) .
Cd1 N134 C144 C136 -4.4(7) .
C135 C136 C144 N134 -175.9(5) .
C131 C136 C144 N134 0.4(8) .
C144 N134 C145 C146 -135.5(5) .
Cd1 N134 C145 C146 45.4(5) .
N134 C145 C146 O132 -55.6(5) .
C12 C11 O11 C127 -94.3(6) .
C16 C11 O11 C127 90.2(5) .
C122 C127 O11 C11 -149.6(4) .
C72 C71 O71 C42 82.2(5) .
C76 C71 O71 C42 -99.8(5) .
C142 C42 O71 C71 78.5(5) .
C116 C111 O111 Cd2 -150.5(3) .
C112 C111 O111 Cd2 31.5(6) .
O111 Cd2 O111 C111 -170.0(4) 2_556
N114 Cd2 O111 C111 105.1(4) 2_556
N114 Cd2 O111 C111 -36.6(3) .
O1W Cd2 O111 C111 10.0(4) .
O112 Cd2 O111 C111 -87.9(4) .
O112 Cd2 O111 C111 52.5(3) 2_556
C125 C126 O112 Cd2 42.8(5) .
O111 Cd2 O112 C126 40.1(4) .
O111 Cd2 O112 C126 127.8(3) 2_556
N114 Cd2 O112 C126 -149.3(3) 2_556
N114 Cd2 O112 C126 -14.8(3) .
O1W Cd2 O112 C126 -85.7(3) .
O112 Cd2 O112 C126 -85.7(3) 2_556
C132 C131 O131 Cd1 168.6(3) .
C136 C131 O131 Cd1 -12.5(7) .
O131 Cd1 O131 C131 100.3(4) 2_556
N134 Cd1 O131 C131 -175.9(4) 2_556
N134 Cd1 O131 C131 7.0(4) .
O132 Cd1 O131 C131 -28.5(5) .
O132 Cd1 O131 C131 -103.3(4) 2_556
C145 C146 O132 Cd1 38.2(4) .
O131 Cd1 O132 C146 25.1(4) .
O131 Cd1 O132 C146 -109.3(3) 2_556
N134 Cd1 O132 C146 170.3(3) 2_556
N134 Cd1 O132 C146 -11.9(3) .
O132 Cd1 O132 C146 100.5(3) 2_556

loop_
_platon_squeeze_void_nr
_platon_squeeze_void_average_x
_platon_squeeze_void_average_y
_platon_squeeze_void_average_z
_platon_squeeze_void_volume
_platon_squeeze_void_count_electrons
_platon_squeeze_void_content
1 -0.003 -0.006 -0.008 11795 2314 ' '
